data_7017384
loop_
_publ_author_name
'Hill, Michael S.'
'Kociok-K\"ohn, Gabriele'
'Macdougall, Dugald J.'
'Mahon, Mary F.'
'Weetman, Catherine'

_publ_section_title
;
 Magnesium hydrides and the dearomatisation of pyridine and quinoline
 derivatives.
;
_journal_issue 46
_journal_name_full 'Dalton transactions (Cambridge, England : 2003)'
_journal_page_first 12500
_journal_page_last 12509
_journal_paper_doi 10.1039/c1dt11235j
_journal_volume 40
_journal_year 2011
_chemical_formula_sum 'C47 H56 Mg N4'
_chemical_formula_weight 701.27
_chemical_name_systematic
;
?
;
_space_group_IT_number 13
_symmetry_cell_setting monoclinic
_symmetry_space_group_name_Hall '-P 2ya'
_symmetry_space_group_name_H-M 'P 1 2/a 1'
_atom_sites_solution_hydrogens geom
_atom_sites_solution_primary direct
_atom_sites_solution_secondary difmap
_audit_creation_method SHELXL-97
_cell_angle_alpha 90.00
_cell_angle_beta 108.966(1)
_cell_angle_gamma 90.00
_cell_formula_units_Z 4
_cell_length_a 18.3245(2)
_cell_length_b 10.8579(1)
_cell_length_c 22.0748(3)
_cell_measurement_reflns_used 72928
_cell_measurement_temperature 150(2)
_cell_measurement_theta_max 27.485
_cell_measurement_theta_min 2.910
_cell_volume 4153.68(9)
_computing_cell_refinement 'HKL Scalepack (Otwinowski & Minor 1997)'
_computing_data_collection 'Collect (Bruker AXS BV 1997-2004)'
_computing_data_reduction 'Denzo & Scalepack (Otwinowski, Minor 1997)'
_computing_molecular_graphics 'ORTEX (P.McArdle 1995)'
_computing_publication_material 'SHELXL-97/2 (Sheldrick 1997)'
_computing_structure_refinement 'SHELXL-97/2 (Sheldrick 1997)'
_computing_structure_solution 'SHELXS-97 (Sheldrick 1990)'
_diffrn_ambient_temperature 150(2)
_diffrn_measured_fraction_theta_full 0.992
_diffrn_measured_fraction_theta_max 0.992
_diffrn_measurement_device_type '95mm CCD camera on \k-goniostat'
_diffrn_measurement_method CCD
_diffrn_radiation_monochromator 'horizonally mounted graphite crystal'
_diffrn_radiation_source 'fine-focus sealed tube'
_diffrn_radiation_type MoK\a
_diffrn_radiation_wavelength 0.71073
_diffrn_reflns_av_R_equivalents 0.0599
_diffrn_reflns_av_sigmaI/netI 0.0405
_diffrn_reflns_limit_h_max 23
_diffrn_reflns_limit_h_min -23
_diffrn_reflns_limit_k_max 14
_diffrn_reflns_limit_k_min -14
_diffrn_reflns_limit_l_max 28
_diffrn_reflns_limit_l_min -28
_diffrn_reflns_number 61721
_diffrn_reflns_theta_full 27.48
_diffrn_reflns_theta_max 27.48
_diffrn_reflns_theta_min 3.98
_exptl_absorpt_coefficient_mu 0.079
_exptl_absorpt_correction_T_max 0.985
_exptl_absorpt_correction_T_min 0.893
_exptl_absorpt_correction_type multi-scan
_exptl_absorpt_process_details
;
multi-scan from symmetry-related measurements
Sortav (Blessing 1995)
;
_exptl_crystal_colour orange
_exptl_crystal_density_diffrn 1.121
_exptl_crystal_density_method 'not measured'
_exptl_crystal_description blcok
_exptl_crystal_F_000 1512
_exptl_crystal_size_max 0.23
_exptl_crystal_size_mid 0.20
_exptl_crystal_size_min 0.20
_refine_diff_density_max 0.276
_refine_diff_density_min -0.282
_refine_diff_density_rms 0.039
_refine_ls_extinction_coef 0.0034(7)
_refine_ls_extinction_expression Fc^*^=kFc[1+0.001xFc^2^\l^3^/sin(2\q)]^-1/4^
_refine_ls_extinction_method SHELXL
_refine_ls_goodness_of_fit_ref 1.039
_refine_ls_hydrogen_treatment mixed
_refine_ls_matrix_type full
_refine_ls_number_parameters 478
_refine_ls_number_reflns 9439
_refine_ls_number_restraints 0
_refine_ls_restrained_S_all 1.039
_refine_ls_R_factor_all 0.0812
_refine_ls_R_factor_gt 0.0523
_refine_ls_shift/su_max 0.000
_refine_ls_shift/su_mean 0.000
_refine_ls_structure_factor_coef Fsqd
_refine_ls_weighting_details 'calc w=1/[\s^2^(Fo^2^)+(0.0533P)^2^+1.9860P] where P=(Fo^2^+2Fc^2^)/3'
_refine_ls_weighting_scheme calc
_refine_ls_wR_factor_gt 0.1217
_refine_ls_wR_factor_ref 0.1403
_reflns_number_gt 6789
_reflns_number_total 9439
_reflns_threshold_expression >2sigma(I)
_cod_data_source_file c1dt11235j.txt
_cod_data_source_block 10-k10msh20
_cod_depositor_comments
;
The following automatic conversions were performed:

'_symmetry_cell_setting' value 'Monoclinic' changed to 'monoclinic'
according to /home/saulius/struct/CIF-dictionaries/cif_core.dic
dictionary named 'cif_core.dic' version 2.4.1 from 2010-06-29.

Automatic conversion script
Id: cif_fix_values 1715 2011-07-08 13:25:40Z adriana 
;
_cod_original_cell_volume 4153.68(8)
_cod_original_sg_symbol_H-M P2/a
_cod_database_code 7017384

loop_
_symmetry_equiv_pos_as_xyz
'x, y, z'
'-x+1/2, y, -z'
'-x, -y, -z'
'x-1/2, -y, z'

loop_
_atom_site_label
_atom_site_type_symbol
_atom_site_fract_x
_atom_site_fract_y
_atom_site_fract_z
_atom_site_U_iso_or_equiv
_atom_site_adp_type
_atom_site_occupancy
_atom_site_symmetry_multiplicity
_atom_site_calc_flag
_atom_site_refinement_flags
Mg1 Mg -0.05700(3) 0.25224(5) 0.26816(3) 0.02972(14) Uani 1 1 d .
N1 N -0.05235(8) 0.16124(13) 0.34961(6) 0.0317(3) Uani 1 1 d .
N2 N -0.00297(8) 0.11937(12) 0.23349(6) 0.0303(3) Uani 1 1 d .
N3 N -0.02904(9) 0.42897(14) 0.26522(8) 0.0430(4) Uani 1 1 d .
N4 N -0.17582(8) 0.24257(13) 0.21185(7) 0.0330(3) Uani 1 1 d .
C1 C -0.05702(13) -0.03242(18) 0.40644(9) 0.0455(5) Uani 1 1 d .
H1A H -0.0688 0.0247 0.4364 0.068 Uiso 0.50 1 calc PR
H1B H -0.0095 -0.0775 0.4286 0.068 Uiso 0.50 1 calc PR
H1C H -0.0997 -0.0908 0.3901 0.068 Uiso 0.50 1 calc PR
H1D H -0.0499 -0.1205 0.4004 0.068 Uiso 0.50 1 calc PR
H1E H -0.1091 -0.0183 0.4081 0.068 Uiso 0.50 1 calc PR
H1F H -0.0190 -0.0049 0.4466 0.068 Uiso 0.50 1 calc PR
C2 C -0.04636(10) 0.03906(16) 0.35128(8) 0.0333(4) Uani 1 1 d .
C3 C -0.02906(10) -0.03215(16) 0.30430(8) 0.0348(4) Uani 1 1 d .
H3 H -0.0367 -0.1182 0.3071 0.042 Uiso 1 1 calc R
C4 C -0.00235(9) 0.00342(15) 0.25394(8) 0.0318(4) Uani 1 1 d .
C5 C 0.02935(11) -0.09881(16) 0.22308(9) 0.0401(4) Uani 1 1 d .
H5A H 0.0460 -0.0646 0.1886 0.060 Uiso 0.50 1 calc PR
H5B H -0.0109 -0.1607 0.2054 0.060 Uiso 0.50 1 calc PR
H5C H 0.0735 -0.1373 0.2553 0.060 Uiso 0.50 1 calc PR
H5D H 0.0264 -0.1771 0.2442 0.060 Uiso 0.50 1 calc PR
H5E H 0.0833 -0.0810 0.2274 0.060 Uiso 0.50 1 calc PR
H5F H -0.0011 -0.1045 0.1776 0.060 Uiso 0.50 1 calc PR
C6 C -0.05232(10) 0.22533(15) 0.40697(8) 0.0341(4) Uani 1 1 d .
C7 C 0.01944(11) 0.26690(17) 0.44844(8) 0.0396(4) Uani 1 1 d .
C8 C 0.02091(12) 0.32770(19) 0.50446(9) 0.0482(5) Uani 1 1 d .
H8 H 0.0688 0.3556 0.5332 0.058 Uiso 1 1 calc R
C9 C -0.04548(13) 0.34804(19) 0.51901(10) 0.0497(5) Uani 1 1 d .
H9 H -0.0431 0.3873 0.5581 0.060 Uiso 1 1 calc R
C10 C -0.11586(12) 0.31132(19) 0.47667(9) 0.0454(5) Uani 1 1 d .
H10 H -0.1617 0.3280 0.4865 0.054 Uiso 1 1 calc R
C11 C -0.12094(11) 0.25016(17) 0.41980(8) 0.0375(4) Uani 1 1 d .
C12 C 0.09370(11) 0.2465(2) 0.43326(9) 0.0463(5) Uani 1 1 d .
H12 H 0.0786 0.2245 0.3868 0.056 Uiso 1 1 calc R
C13 C 0.13924(16) 0.1388(3) 0.47053(16) 0.0813(8) Uani 1 1 d .
H13A H 0.1551 0.1569 0.5165 0.122 Uiso 1 1 calc R
H13B H 0.1851 0.1251 0.4578 0.122 Uiso 1 1 calc R
H13C H 0.1070 0.0647 0.4614 0.122 Uiso 1 1 calc R
C14 C 0.14334(16) 0.3609(3) 0.44269(18) 0.0892(9) Uani 1 1 d .
H14A H 0.1146 0.4263 0.4143 0.134 Uiso 1 1 calc R
H14B H 0.1904 0.3422 0.4325 0.134 Uiso 1 1 calc R
H14C H 0.1572 0.3881 0.4873 0.134 Uiso 1 1 calc R
C15 C -0.19989(11) 0.21643(19) 0.37342(9) 0.0431(4) Uani 1 1 d .
H15 H -0.1919 0.1606 0.3401 0.052 Uiso 1 1 calc R
C16 C -0.25047(13) 0.1482(2) 0.40600(11) 0.0563(6) Uani 1 1 d .
H16A H -0.2229 0.0753 0.4283 0.084 Uiso 1 1 calc R
H16B H -0.2987 0.1226 0.3736 0.084 Uiso 1 1 calc R
H16C H -0.2620 0.2030 0.4370 0.084 Uiso 1 1 calc R
C17 C -0.24177(13) 0.3321(2) 0.33945(11) 0.0607(6) Uani 1 1 d .
H17A H -0.2534 0.3860 0.3707 0.091 Uiso 1 1 calc R
H17B H -0.2899 0.3082 0.3064 0.091 Uiso 1 1 calc R
H17C H -0.2087 0.3760 0.3196 0.091 Uiso 1 1 calc R
C18 C 0.03256(9) 0.14550(15) 0.18546(8) 0.0319(4) Uani 1 1 d .
C19 C 0.10753(10) 0.19541(16) 0.20462(9) 0.0372(4) Uani 1 1 d .
C20 C 0.14088(10) 0.22206(16) 0.15763(10) 0.0399(4) Uani 1 1 d .
H20 H 0.1915 0.2554 0.1700 0.048 Uiso 1 1 calc R
C21 C 0.10211(11) 0.20119(18) 0.09373(9) 0.0424(4) Uani 1 1 d .
H21 H 0.1264 0.2177 0.0626 0.051 Uiso 1 1 calc R
C22 C 0.02762(10) 0.15607(18) 0.07511(9) 0.0401(4) Uani 1 1 d .
H22 H 0.0007 0.1434 0.0309 0.048 Uiso 1 1 calc R
C23 C -0.00894(10) 0.12873(16) 0.11991(8) 0.0346(4) Uani 1 1 d .
C24 C 0.15277(12) 0.2202(2) 0.27445(10) 0.0518(5) Uani 1 1 d .
H24 H 0.1156 0.2198 0.2991 0.062 Uiso 1 1 calc R
C25 C 0.19265(15) 0.3454(2) 0.28412(14) 0.0753(8) Uani 1 1 d .
H25A H 0.2353 0.3436 0.2665 0.113 Uiso 1 1 calc R
H25B H 0.2128 0.3643 0.3300 0.113 Uiso 1 1 calc R
H25C H 0.1555 0.4089 0.2621 0.113 Uiso 1 1 calc R
C26 C 0.2116(2) 0.1215(3) 0.30169(13) 0.1068(13) Uani 1 1 d .
H26A H 0.2365 0.1359 0.3476 0.160 Uiso 1 1 calc R
H26B H 0.2506 0.1233 0.2800 0.160 Uiso 1 1 calc R
H26C H 0.1862 0.0409 0.2952 0.160 Uiso 1 1 calc R
C27 C -0.09336(10) 0.09078(18) 0.09602(8) 0.0385(4) Uani 1 1 d .
H27 H -0.1072 0.0591 0.1334 0.046 Uiso 1 1 calc R
C28 C -0.14382(11) 0.2035(2) 0.06932(10) 0.0492(5) Uani 1 1 d .
H28A H -0.1316 0.2690 0.1016 0.074 Uiso 1 1 calc R
H28B H -0.1983 0.1808 0.0585 0.074 Uiso 1 1 calc R
H28C H -0.1338 0.2327 0.0307 0.074 Uiso 1 1 calc R
C29 C -0.11079(12) -0.0104(2) 0.04530(10) 0.0490(5) Uani 1 1 d .
H29A H -0.0976 0.0186 0.0081 0.073 Uiso 1 1 calc R
H29B H -0.1658 -0.0310 0.0320 0.073 Uiso 1 1 calc R
H29C H -0.0802 -0.0837 0.0632 0.073 Uiso 1 1 calc R
C30 C -0.01220(12) 0.48189(19) 0.21003(11) 0.0515(5) Uani 1 1 d .
H30A H -0.0051 0.4145 0.1822 0.062 Uiso 1 1 calc R
H30B H 0.0366 0.5292 0.2253 0.062 Uiso 1 1 calc R
C31 C -0.07596(12) 0.5652(2) 0.17172(12) 0.0568(6) Uani 1 1 d .
C32 C -0.10248(11) 0.64973(19) 0.20913(15) 0.0624(7) Uani 1 1 d .
C33 C -0.07941(13) 0.62980(19) 0.27684(14) 0.0621(6) Uani 1 1 d .
H33 H -0.0826 0.6937 0.3053 0.075 Uiso 1 1 calc R
C34 C -0.05260(12) 0.51549(18) 0.29911(11) 0.0504(5) Uani 1 1 d .
H34 H -0.0503 0.4951 0.3415 0.060 Uiso 1 1 calc R
C35 C -0.10635(14) 0.5643(3) 0.10578(14) 0.0762(8) Uani 1 1 d .
H35 H -0.0903 0.5032 0.0820 0.091 Uiso 1 1 calc R
C36 C -0.16029(16) 0.6523(4) 0.07391(18) 0.1029(14) Uani 1 1 d .
H36 H -0.1806 0.6528 0.0285 0.123 Uiso 1 1 calc R
C37 C -0.18373(15) 0.7387(3) 0.1094(2) 0.1080(15) Uani 1 1 d .
H37 H -0.2200 0.7998 0.0878 0.130 Uiso 1 1 calc R
C38 C -0.15599(14) 0.7391(2) 0.1757(2) 0.0860(10) Uani 1 1 d .
H38 H -0.1732 0.8001 0.1987 0.103 Uiso 1 1 calc R
C39 C -0.21487(10) 0.34178(16) 0.18541(8) 0.0343(4) Uani 1 1 d .
H39 H -0.1888 0.4188 0.1929 0.041 Uiso 1 1 calc R
C40 C -0.29331(10) 0.33987(16) 0.14656(8) 0.0334(4) Uani 1 1 d .
C41 C -0.33182(9) 0.22504(16) 0.13600(8) 0.0324(4) Uani 1 1 d .
C42 C -0.28911(10) 0.11958(16) 0.16451(8) 0.0370(4) Uani 1 1 d .
H42 H -0.3129 0.0408 0.1583 0.044 Uiso 1 1 calc R
C43 C -0.21374(10) 0.13170(16) 0.20094(8) 0.0359(4) Uani 1 1 d .
H43 H -0.1860 0.0598 0.2197 0.043 Uiso 1 1 calc R
C44 C -0.33292(11) 0.44830(18) 0.11927(9) 0.0430(4) Uani 1 1 d .
H44 H -0.3067 0.5251 0.1258 0.052 Uiso 1 1 calc R
C45 C -0.40935(12) 0.4420(2) 0.08327(10) 0.0507(5) Uani 1 1 d .
H45 H -0.4363 0.5149 0.0651 0.061 Uiso 1 1 calc R
C46 C -0.44806(11) 0.3284(2) 0.07300(9) 0.0469(5) Uani 1 1 d .
H46 H -0.5012 0.3255 0.0482 0.056 Uiso 1 1 calc R
C47 C -0.41064(10) 0.22174(19) 0.09810(9) 0.0407(4) Uani 1 1 d .
H47 H -0.4375 0.1455 0.0901 0.049 Uiso 1 1 calc R

loop_
_atom_site_aniso_label
_atom_site_aniso_U_11
_atom_site_aniso_U_22
_atom_site_aniso_U_33
_atom_site_aniso_U_23
_atom_site_aniso_U_13
_atom_site_aniso_U_12
Mg1 0.0313(3) 0.0265(3) 0.0311(3) 0.0009(2) 0.0099(2) -0.0003(2)
N1 0.0354(8) 0.0301(7) 0.0301(7) -0.0011(6) 0.0115(6) 0.0007(6)
N2 0.0310(7) 0.0289(7) 0.0321(7) 0.0004(6) 0.0117(6) -0.0017(5)
N3 0.0408(9) 0.0312(8) 0.0553(10) 0.0026(7) 0.0133(7) -0.0026(6)
N4 0.0329(7) 0.0323(7) 0.0343(7) 0.0006(6) 0.0117(6) -0.0012(6)
C1 0.0660(13) 0.0363(10) 0.0368(10) 0.0039(8) 0.0204(9) -0.0014(9)
C2 0.0341(9) 0.0323(9) 0.0325(9) 0.0033(7) 0.0095(7) -0.0011(7)
C3 0.0411(10) 0.0262(8) 0.0378(9) 0.0006(7) 0.0139(7) -0.0022(7)
C4 0.0304(8) 0.0288(8) 0.0355(9) -0.0025(7) 0.0099(7) -0.0016(6)
C5 0.0456(10) 0.0312(9) 0.0490(11) -0.0016(8) 0.0227(8) 0.0014(8)
C6 0.0437(10) 0.0304(9) 0.0283(8) 0.0011(7) 0.0119(7) -0.0001(7)
C7 0.0436(10) 0.0388(10) 0.0340(9) 0.0012(8) 0.0093(7) -0.0024(8)
C8 0.0543(12) 0.0492(12) 0.0366(10) -0.0058(9) 0.0085(9) -0.0089(9)
C9 0.0661(13) 0.0462(11) 0.0382(10) -0.0122(9) 0.0187(9) -0.0072(10)
C10 0.0541(12) 0.0448(11) 0.0417(10) -0.0078(8) 0.0218(9) -0.0003(9)
C11 0.0440(10) 0.0353(9) 0.0350(9) -0.0027(7) 0.0155(7) -0.0007(8)
C12 0.0394(10) 0.0605(13) 0.0370(10) -0.0005(9) 0.0096(8) -0.0049(9)
C13 0.0655(16) 0.0772(18) 0.115(2) 0.0253(17) 0.0489(16) 0.0222(14)
C14 0.0604(16) 0.0734(19) 0.144(3) 0.0012(19) 0.0472(18) -0.0111(14)
C15 0.0422(10) 0.0504(11) 0.0403(10) -0.0080(8) 0.0181(8) 0.0002(8)
C16 0.0538(13) 0.0648(14) 0.0569(13) -0.0121(11) 0.0272(10) -0.0119(11)
C17 0.0555(13) 0.0725(16) 0.0523(13) 0.0033(11) 0.0150(10) 0.0168(12)
C18 0.0346(9) 0.0281(8) 0.0364(9) 0.0011(7) 0.0161(7) 0.0008(7)
C19 0.0369(9) 0.0342(9) 0.0429(10) -0.0040(8) 0.0162(8) -0.0030(7)
C20 0.0351(9) 0.0339(9) 0.0558(11) 0.0014(8) 0.0218(8) -0.0027(7)
C21 0.0443(10) 0.0434(11) 0.0469(11) 0.0084(8) 0.0251(8) 0.0018(8)
C22 0.0403(10) 0.0461(11) 0.0363(9) 0.0068(8) 0.0159(8) 0.0025(8)
C23 0.0341(9) 0.0333(9) 0.0379(9) 0.0038(7) 0.0141(7) 0.0025(7)
C24 0.0429(11) 0.0683(14) 0.0478(11) -0.0165(10) 0.0200(9) -0.0219(10)
C25 0.0647(15) 0.0498(14) 0.0852(18) -0.0194(13) -0.0118(13) 0.0010(11)
C26 0.168(3) 0.0500(15) 0.0527(15) 0.0090(12) -0.0320(18) -0.0041(18)
C27 0.0356(9) 0.0496(11) 0.0319(9) 0.0031(8) 0.0129(7) -0.0011(8)
C28 0.0410(11) 0.0638(13) 0.0431(11) 0.0056(10) 0.0142(8) 0.0081(9)
C29 0.0462(11) 0.0569(13) 0.0451(11) -0.0051(9) 0.0167(9) -0.0096(9)
C30 0.0428(11) 0.0387(11) 0.0762(15) 0.0155(10) 0.0239(10) 0.0008(8)
C31 0.0358(10) 0.0478(12) 0.0872(17) 0.0290(12) 0.0207(10) -0.0051(9)
C32 0.0325(10) 0.0317(10) 0.122(2) 0.0204(12) 0.0233(12) -0.0033(8)
C33 0.0525(13) 0.0294(10) 0.103(2) -0.0054(11) 0.0236(13) -0.0061(9)
C34 0.0462(11) 0.0335(10) 0.0671(14) -0.0095(9) 0.0126(10) -0.0091(8)
C35 0.0489(13) 0.093(2) 0.0885(19) 0.0467(16) 0.0242(13) -0.0081(13)
C36 0.0437(15) 0.145(3) 0.118(3) 0.084(3) 0.0235(16) -0.0017(18)
C37 0.0320(13) 0.108(3) 0.182(4) 0.099(3) 0.0317(19) 0.0130(14)
C38 0.0389(12) 0.0519(14) 0.168(3) 0.0478(18) 0.0344(16) 0.0083(10)
C39 0.0336(9) 0.0320(9) 0.0381(9) -0.0001(7) 0.0126(7) -0.0025(7)
C40 0.0325(9) 0.0353(9) 0.0344(9) -0.0014(7) 0.0137(7) 0.0000(7)
C41 0.0312(8) 0.0394(9) 0.0296(8) -0.0027(7) 0.0139(7) -0.0024(7)
C42 0.0400(10) 0.0327(9) 0.0405(10) -0.0015(7) 0.0162(8) -0.0076(7)
C43 0.0378(9) 0.0330(9) 0.0381(9) 0.0027(7) 0.0138(7) 0.0007(7)
C44 0.0411(10) 0.0355(10) 0.0496(11) 0.0001(8) 0.0110(8) 0.0038(8)
C45 0.0434(11) 0.0474(12) 0.0547(12) -0.0014(9) 0.0068(9) 0.0128(9)
C46 0.0331(10) 0.0602(13) 0.0440(11) -0.0085(9) 0.0080(8) 0.0051(9)
C47 0.0344(9) 0.0501(11) 0.0396(10) -0.0083(8) 0.0148(8) -0.0061(8)

loop_
_atom_type_symbol
_atom_type_description
_atom_type_scat_dispersion_real
_atom_type_scat_dispersion_imag
_atom_type_scat_source
C C 0.0033 0.0016 'International Tables Vol C Tables 4.2.6.8 and 6.1.1.4'
H H 0.0000 0.0000 'International Tables Vol C Tables 4.2.6.8 and 6.1.1.4'
N N 0.0061 0.0033 'International Tables Vol C Tables 4.2.6.8 and 6.1.1.4'
Mg Mg 0.0486 0.0363 'International Tables Vol C Tables 4.2.6.8 and 6.1.1.4'

loop_
_geom_angle_atom_site_label_1
_geom_angle_atom_site_label_2
_geom_angle_atom_site_label_3
_geom_angle
N3 Mg1 N1 124.10(7)
N3 Mg1 N2 120.59(7)
N1 Mg1 N2 95.89(6)
N3 Mg1 N4 104.68(6)
N1 Mg1 N4 103.52(6)
N2 Mg1 N4 106.00(6)
C2 N1 C6 118.64(14)
C2 N1 Mg1 119.30(11)
C6 N1 Mg1 122.01(11)
C4 N2 C18 118.53(14)
C4 N2 Mg1 119.52(11)
C18 N2 Mg1 121.90(10)
C34 N3 C30 112.17(17)
C34 N3 Mg1 121.19(13)
C30 N3 Mg1 121.98(13)
C39 N4 C43 117.89(15)
C39 N4 Mg1 121.49(12)
C43 N4 Mg1 120.61(11)
C2 C1 H1A 109.5
C2 C1 H1B 109.5
H1A C1 H1B 109.5
C2 C1 H1C 109.5
H1A C1 H1C 109.5
H1B C1 H1C 109.5
C2 C1 H1D 109.5
H1A C1 H1D 141.1
H1B C1 H1D 56.3
H1C C1 H1D 56.3
C2 C1 H1E 109.5
H1A C1 H1E 56.3
H1B C1 H1E 141.1
H1C C1 H1E 56.3
H1D C1 H1E 109.5
C2 C1 H1F 109.5
H1A C1 H1F 56.3
H1B C1 H1F 56.3
H1C C1 H1F 141.1
H1D C1 H1F 109.5
H1E C1 H1F 109.5
N1 C2 C3 124.23(15)
N1 C2 C1 120.26(15)
C3 C2 C1 115.50(15)
C4 C3 C2 130.55(16)
C4 C3 H3 114.7
C2 C3 H3 114.7
N2 C4 C3 123.97(15)
N2 C4 C5 120.09(15)
C3 C4 C5 115.94(15)
C4 C5 H5A 109.5
C4 C5 H5B 109.5
H5A C5 H5B 109.5
C4 C5 H5C 109.5
H5A C5 H5C 109.5
H5B C5 H5C 109.5
C4 C5 H5D 109.5
H5A C5 H5D 141.1
H5B C5 H5D 56.3
H5C C5 H5D 56.3
C4 C5 H5E 109.5
H5A C5 H5E 56.3
H5B C5 H5E 141.1
H5C C5 H5E 56.3
H5D C5 H5E 109.5
C4 C5 H5F 109.5
H5A C5 H5F 56.3
H5B C5 H5F 56.3
H5C C5 H5F 141.1
H5D C5 H5F 109.5
H5E C5 H5F 109.5
C11 C6 C7 121.05(16)
C11 C6 N1 121.65(15)
C7 C6 N1 117.24(15)
C8 C7 C6 118.19(17)
C8 C7 C12 120.26(17)
C6 C7 C12 121.55(16)
C9 C8 C7 121.35(18)
C9 C8 H8 119.3
C7 C8 H8 119.3
C8 C9 C10 119.88(18)
C8 C9 H9 120.1
C10 C9 H9 120.1
C9 C10 C11 121.32(18)
C9 C10 H10 119.3
C11 C10 H10 119.3
C10 C11 C6 118.10(17)
C10 C11 C15 119.38(16)
C6 C11 C15 122.50(15)
C14 C12 C13 111.0(2)
C14 C12 C7 113.06(19)
C13 C12 C7 111.54(17)
C14 C12 H12 106.9
C13 C12 H12 106.9
C7 C12 H12 106.9
C12 C13 H13A 109.5
C12 C13 H13B 109.5
H13A C13 H13B 109.5
C12 C13 H13C 109.5
H13A C13 H13C 109.5
H13B C13 H13C 109.5
C12 C14 H14A 109.5
C12 C14 H14B 109.5
H14A C14 H14B 109.5
C12 C14 H14C 109.5
H14A C14 H14C 109.5
H14B C14 H14C 109.5
C11 C15 C17 110.31(17)
C11 C15 C16 112.82(16)
C17 C15 C16 109.99(17)
C11 C15 H15 107.9
C17 C15 H15 107.9
C16 C15 H15 107.9
C15 C16 H16A 109.5
C15 C16 H16B 109.5
H16A C16 H16B 109.5
C15 C16 H16C 109.5
H16A C16 H16C 109.5
H16B C16 H16C 109.5
C15 C17 H17A 109.5
C15 C17 H17B 109.5
H17A C17 H17B 109.5
C15 C17 H17C 109.5
H17A C17 H17C 109.5
H17B C17 H17C 109.5
C19 C18 C23 120.39(15)
C19 C18 N2 119.00(15)
C23 C18 N2 120.48(14)
C20 C19 C18 118.50(17)
C20 C19 C24 119.46(16)
C18 C19 C24 122.05(16)
C21 C20 C19 121.54(17)
C21 C20 H20 119.2
C19 C20 H20 119.2
C20 C21 C22 119.62(17)
C20 C21 H21 120.2
C22 C21 H21 120.2
C21 C22 C23 121.37(17)
C21 C22 H22 119.3
C23 C22 H22 119.3
C22 C23 C18 118.47(16)
C22 C23 C27 118.74(16)
C18 C23 C27 122.65(15)
C26 C24 C19 111.39(19)
C26 C24 C25 109.3(2)
C19 C24 C25 112.24(19)
C26 C24 H24 107.9
C19 C24 H24 107.9
C25 C24 H24 107.9
C24 C25 H25A 109.5
C24 C25 H25B 109.5
H25A C25 H25B 109.5
C24 C25 H25C 109.5
H25A C25 H25C 109.5
H25B C25 H25C 109.5
C24 C26 H26A 109.5
C24 C26 H26B 109.5
H26A C26 H26B 109.5
C24 C26 H26C 109.5
H26A C26 H26C 109.5
H26B C26 H26C 109.5
C23 C27 C29 113.35(15)
C23 C27 C28 109.64(16)
C29 C27 C28 109.66(16)
C23 C27 H27 108.0
C29 C27 H27 108.0
C28 C27 H27 108.0
C27 C28 H28A 109.5
C27 C28 H28B 109.5
H28A C28 H28B 109.5
C27 C28 H28C 109.5
H28A C28 H28C 109.5
H28B C28 H28C 109.5
C27 C29 H29A 109.5
C27 C29 H29B 109.5
H29A C29 H29B 109.5
C27 C29 H29C 109.5
H29A C29 H29C 109.5
H29B C29 H29C 109.5
N3 C30 C31 111.60(17)
N3 C30 H30A 109.3
C31 C30 H30A 109.3
N3 C30 H30B 109.3
C31 C30 H30B 109.3
H30A C30 H30B 108.0
C35 C31 C32 121.4(2)
C35 C31 C30 124.3(2)
C32 C31 C30 114.3(2)
C38 C32 C31 116.9(3)
C38 C32 C33 124.8(3)
C31 C32 C33 117.91(19)
C34 C33 C32 117.6(2)
C34 C33 H33 121.2
C32 C33 H33 121.2
N3 C34 C33 124.9(2)
N3 C34 H34 117.5
C33 C34 H34 117.5
C31 C35 C36 120.4(3)
C31 C35 H35 119.8
C36 C35 H35 119.8
C37 C36 C35 118.8(3)
C37 C36 H36 120.6
C35 C36 H36 120.6
C36 C37 C38 121.9(3)
C36 C37 H37 119.1
C38 C37 H37 119.1
C37 C38 C32 120.4(3)
C37 C38 H38 119.8
C32 C38 H38 119.8
N4 C39 C40 123.66(16)
N4 C39 H39 118.2
C40 C39 H39 118.2
C44 C40 C41 120.36(16)
C44 C40 C39 121.80(16)
C41 C40 C39 117.85(16)
C42 C41 C40 117.79(15)
C42 C41 C47 123.61(16)
C40 C41 C47 118.59(16)
C43 C42 C41 119.58(16)
C43 C42 H42 120.2
C41 C42 H42 120.2
C42 C43 N4 123.23(16)
C42 C43 H43 118.4
N4 C43 H43 118.4
C45 C44 C40 119.56(18)
C45 C44 H44 120.2
C40 C44 H44 120.2
C44 C45 C46 120.36(19)
C44 C45 H45 119.8
C46 C45 H45 119.8
C47 C46 C45 121.19(18)
C47 C46 H46 119.4
C45 C46 H46 119.4
C46 C47 C41 119.94(18)
C46 C47 H47 120.0
C41 C47 H47 120.0

loop_
_geom_bond_atom_site_label_1
_geom_bond_atom_site_label_2
_geom_bond_distance
Mg1 N3 1.9926(16)
Mg1 N1 2.0289(15)
Mg1 N2 2.0347(15)
Mg1 N4 2.1301(15)
N1 C2 1.331(2)
N1 C6 1.445(2)
N2 C4 1.336(2)
N2 C18 1.441(2)
N3 C34 1.356(3)
N3 C30 1.468(3)
N4 C39 1.320(2)
N4 C43 1.372(2)
C1 C2 1.509(2)
C1 H1A 0.9800
C1 H1B 0.9800
C1 H1C 0.9800
C1 H1D 0.9800
C1 H1E 0.9800
C1 H1F 0.9800
C2 C3 1.410(2)
C3 C4 1.406(2)
C3 H3 0.9500
C4 C5 1.514(2)
C5 H5A 0.9800
C5 H5B 0.9800
C5 H5C 0.9800
C5 H5D 0.9800
C5 H5E 0.9800
C5 H5F 0.9800
C6 C11 1.402(3)
C6 C7 1.410(2)
C7 C8 1.394(3)
C7 C12 1.520(3)
C8 C9 1.373(3)
C8 H8 0.9500
C9 C10 1.383(3)
C9 H9 0.9500
C10 C11 1.396(3)
C10 H10 0.9500
C11 C15 1.521(3)
C12 C14 1.513(3)
C12 C13 1.515(3)
C12 H12 1.0000
C13 H13A 0.9800
C13 H13B 0.9800
C13 H13C 0.9800
C14 H14A 0.9800
C14 H14B 0.9800
C14 H14C 0.9800
C15 C17 1.535(3)
C15 C16 1.536(3)
C15 H15 1.0000
C16 H16A 0.9800
C16 H16B 0.9800
C16 H16C 0.9800
C17 H17A 0.9800
C17 H17B 0.9800
C17 H17C 0.9800
C18 C19 1.408(2)
C18 C23 1.411(2)
C19 C20 1.395(3)
C19 C24 1.518(3)
C20 C21 1.376(3)
C20 H20 0.9500
C21 C22 1.381(3)
C21 H21 0.9500
C22 C23 1.395(2)
C22 H22 0.9500
C23 C27 1.520(2)
C24 C26 1.500(4)
C24 C25 1.526(3)
C24 H24 1.0000
C25 H25A 0.9800
C25 H25B 0.9800
C25 H25C 0.9800
C26 H26A 0.9800
C26 H26B 0.9800
C26 H26C 0.9800
C27 C29 1.526(3)
C27 C28 1.531(3)
C27 H27 1.0000
C28 H28A 0.9800
C28 H28B 0.9800
C28 H28C 0.9800
C29 H29A 0.9800
C29 H29B 0.9800
C29 H29C 0.9800
C30 C31 1.502(3)
C30 H30A 0.9900
C30 H30B 0.9900
C31 C35 1.379(4)
C31 C32 1.422(4)
C32 C38 1.406(3)
C32 C33 1.431(4)
C33 C34 1.366(3)
C33 H33 0.9500
C34 H34 0.9500
C35 C36 1.390(4)
C35 H35 0.9500
C36 C37 1.377(6)
C36 H36 0.9500
C37 C38 1.384(5)
C37 H37 0.9500
C38 H38 0.9500
C39 C40 1.415(2)
C39 H39 0.9500
C40 C44 1.411(3)
C40 C41 1.414(2)
C41 C42 1.414(2)
C41 C47 1.415(2)
C42 C43 1.360(2)
C42 H42 0.9500
C43 H43 0.9500
C44 C45 1.369(3)
C44 H44 0.9500
C45 C46 1.404(3)
C45 H45 0.9500
C46 C47 1.368(3)
C46 H46 0.9500
C47 H47 0.9500

loop_
_geom_torsion_atom_site_label_1
_geom_torsion_atom_site_label_2
_geom_torsion_atom_site_label_3
_geom_torsion_atom_site_label_4
_geom_torsion
N3 Mg1 N1 C2 -157.44(12)
N2 Mg1 N1 C2 -24.00(13)
N4 Mg1 N1 C2 84.05(13)
N3 Mg1 N1 C6 20.12(15)
N2 Mg1 N1 C6 153.56(12)
N4 Mg1 N1 C6 -98.40(13)
N3 Mg1 N2 C4 157.79(12)
N1 Mg1 N2 C4 22.09(13)
N4 Mg1 N2 C4 -83.81(13)
N3 Mg1 N2 C18 -24.52(15)
N1 Mg1 N2 C18 -160.21(12)
N4 Mg1 N2 C18 93.89(13)
N1 Mg1 N3 C34 -43.65(18)
N2 Mg1 N3 C34 -166.61(14)
N4 Mg1 N3 C34 74.33(16)
N1 Mg1 N3 C30 162.45(13)
N2 Mg1 N3 C30 39.49(16)
N4 Mg1 N3 C30 -79.58(15)
N3 Mg1 N4 C39 -1.67(15)
N1 Mg1 N4 C39 129.55(13)
N2 Mg1 N4 C39 -130.16(13)
N3 Mg1 N4 C43 177.00(13)
N1 Mg1 N4 C43 -51.78(14)
N2 Mg1 N4 C43 48.51(14)
C6 N1 C2 C3 -165.71(16)
Mg1 N1 C2 C3 11.9(2)
C6 N1 C2 C1 13.3(2)
Mg1 N1 C2 C1 -169.07(13)
N1 C2 C3 C4 11.9(3)
C1 C2 C3 C4 -167.11(18)
C18 N2 C4 C3 174.33(16)
Mg1 N2 C4 C3 -7.9(2)
C18 N2 C4 C5 -4.9(2)
Mg1 N2 C4 C5 172.89(12)
C2 C3 C4 N2 -14.3(3)
C2 C3 C4 C5 164.95(18)
C2 N1 C6 C11 -90.4(2)
Mg1 N1 C6 C11 91.98(18)
C2 N1 C6 C7 92.25(19)
Mg1 N1 C6 C7 -85.32(17)
C11 C6 C7 C8 3.4(3)
N1 C6 C7 C8 -179.25(16)
C11 C6 C7 C12 -176.68(17)
N1 C6 C7 C12 0.6(2)
C6 C7 C8 C9 -0.6(3)
C12 C7 C8 C9 179.50(19)
C7 C8 C9 C10 -2.0(3)
C8 C9 C10 C11 1.9(3)
C9 C10 C11 C6 0.8(3)
C9 C10 C11 C15 -177.42(19)
C7 C6 C11 C10 -3.5(3)
N1 C6 C11 C10 179.29(16)
C7 C6 C11 C15 174.66(17)
N1 C6 C11 C15 -2.5(3)
C8 C7 C12 C14 -46.7(3)
C6 C7 C12 C14 133.4(2)
C8 C7 C12 C13 79.3(3)
C6 C7 C12 C13 -100.6(2)
C10 C11 C15 C17 72.7(2)
C6 C11 C15 C17 -105.5(2)
C10 C11 C15 C16 -50.8(2)
C6 C11 C15 C16 131.07(19)
C4 N2 C18 C19 -99.68(19)
Mg1 N2 C18 C19 82.61(18)
C4 N2 C18 C23 84.3(2)
Mg1 N2 C18 C23 -93.39(17)
C23 C18 C19 C20 -3.0(3)
N2 C18 C19 C20 -179.04(15)
C23 C18 C19 C24 177.26(18)
N2 C18 C19 C24 1.3(3)
C18 C19 C20 C21 0.3(3)
C24 C19 C20 C21 180.00(18)
C19 C20 C21 C22 1.8(3)
C20 C21 C22 C23 -1.3(3)
C21 C22 C23 C18 -1.4(3)
C21 C22 C23 C27 174.35(17)
C19 C18 C23 C22 3.6(3)
N2 C18 C23 C22 179.54(16)
C19 C18 C23 C27 -172.02(16)
N2 C18 C23 C27 3.9(2)
C20 C19 C24 C26 -78.3(3)
C18 C19 C24 C26 101.4(3)
C20 C19 C24 C25 44.7(3)
C18 C19 C24 C25 -135.6(2)
C22 C23 C27 C29 49.5(2)
C18 C23 C27 C29 -134.93(18)
C22 C23 C27 C28 -73.4(2)
C18 C23 C27 C28 102.17(19)
C34 N3 C30 C31 -48.2(2)
Mg1 N3 C30 C31 107.87(18)
N3 C30 C31 C35 -135.1(2)
N3 C30 C31 C32 46.4(2)
C35 C31 C32 C38 -5.4(3)
C30 C31 C32 C38 173.13(18)
C35 C31 C32 C33 168.1(2)
C30 C31 C32 C33 -13.3(3)
C38 C32 C33 C34 155.0(2)
C31 C32 C33 C34 -18.0(3)
C30 N3 C34 C33 17.9(3)
Mg1 N3 C34 C33 -138.32(18)
C32 C33 C34 N3 16.3(3)
C32 C31 C35 C36 4.5(3)
C30 C31 C35 C36 -174.0(2)
C31 C35 C36 C37 -1.1(4)
C35 C36 C37 C38 -1.0(4)
C36 C37 C38 C32 -0.2(4)
C31 C32 C38 C37 3.3(3)
C33 C32 C38 C37 -169.7(2)
C43 N4 C39 C40 -0.1(3)
Mg1 N4 C39 C40 178.64(13)
N4 C39 C40 C44 179.92(17)
N4 C39 C40 C41 0.4(3)
C44 C40 C41 C42 179.91(16)
C39 C40 C41 C42 -0.6(2)
C44 C40 C41 C47 -0.5(2)
C39 C40 C41 C47 179.01(15)
C40 C41 C42 C43 0.4(2)
C47 C41 C42 C43 -179.14(16)
C41 C42 C43 N4 -0.1(3)
C39 N4 C43 C42 -0.1(3)
Mg1 N4 C43 C42 -178.83(13)
C41 C40 C44 C45 1.0(3)
C39 C40 C44 C45 -178.44(18)
C40 C44 C45 C46 -0.6(3)
C44 C45 C46 C47 -0.5(3)
C45 C46 C47 C41 1.0(3)
C42 C41 C47 C46 179.04(17)
C40 C41 C47 C46 -0.5(3)
